data_9014987
loop_
_publ_author_name
'Sitepu, H.'

_publ_section_title
;
 Texture and structural refinement using neutron diffraction data from
 molybdite (MoO3) and calcite (CaCO3) powders and a Ni-rich Ni50.7Ti49.30 alloy
 Note: March model
;
_journal_name_full 'Powder Diffraction'
_journal_page_first 315
_journal_page_last 326
_journal_paper_doi 10.1154/1.3257906
_journal_volume 24
_journal_year 2009
_chemical_compound_source Synthetic
_chemical_formula_sum 'Mo O3'
_chemical_name_mineral Molybdite
_space_group_IT_number 62
_symmetry_space_group_name_Hall '-P 2c 2ab'
_symmetry_space_group_name_H-M 'P b n m'
_cell_angle_alpha 90
_cell_angle_beta 90
_cell_angle_gamma 90
_cell_length_a 3.9624
_cell_length_b 13.860
_cell_length_c 3.6971
_cell_formula_units_Z 4
_cell_volume 203.041
_database_code_amcsd 0018893
_exptl_crystal_density_diffrn 4.709
_cod_database_code 9014987

loop_
_space_group_symop_operation_xyz
x,y,z
x,y,1/2-z
-x,-y,1/2+z
1/2+x,1/2-y,1/2+z
1/2-x,1/2+y,1/2-z
1/2-x,1/2+y,z
1/2+x,1/2-y,-z
-x,-y,-z

loop_
_atom_site_label
_atom_site_fract_x
_atom_site_fract_y
_atom_site_fract_z
_atom_site_U_iso_or_equiv
Mo 0.08503 0.10133 0.25000 0.00600
O1 0.03480 0.22120 0.25000 0.01300
O2 0.52110 0.08807 0.25000 0.00900
O3 0.50190 0.43610 0.25000 0.00700

loop_
_cod_related_entry_id
_cod_related_entry_database
_cod_related_entry_code
1 AMCSD 0018893
